data_7116832
loop_
_publ_author_name
'Jia Zheng'
'Liangbin Huang'
'Zun Li'
'Wanqing Wu'
'Jianxiao Li'
'Huanfeng Jiang'

_publ_section_title
;
 Synthesis of 3-bromosubstituted pyrroles via palladium-catalyzed
 intermolecular oxidative cyclization of bromoalkynes with N-allylamines
;
_journal_name_full Chem.Commun.
_journal_page_first 5894
_journal_paper_doi 10.1039/C4cc10322J
_journal_volume 51
_journal_year 2015
_chemical_formula_sum 'C26 H23 N'
_chemical_formula_weight 349.45
_chemical_name_systematic
; 
 ? 
;
_space_group_IT_number 14
_symmetry_space_group_name_Hall '-P 2yn'
_symmetry_space_group_name_H-M 'P 1 21/n 1'
_atom_sites_solution_hydrogens geom
_atom_sites_solution_primary direct
_atom_sites_solution_secondary difmap
_audit_creation_method SHELXL-97
_audit_update_record
;
2015-02-04 deposited with the CCDC.
2015-02-20 downloaded from the CCDC.
;
_cell_angle_alpha 90.00
_cell_angle_beta 96.56(3)
_cell_angle_gamma 90.00
_cell_formula_units_Z 4
_cell_length_a 15.205(3)
_cell_length_b 7.3621(15)
_cell_length_c 18.007(4)
_cell_measurement_temperature 293(2)
_cell_volume 2002.5(7)
_computing_structure_refinement 'SHELXL-97 (Sheldrick, 1997)'
_computing_structure_solution 'SHELXS-97 (Sheldrick, 1990)'
_diffrn_ambient_temperature 293(2)
_diffrn_measured_fraction_theta_full 0.992
_diffrn_measured_fraction_theta_max 0.992
_diffrn_radiation_monochromator graphite
_diffrn_radiation_source 'fine-focus sealed tube'
_diffrn_radiation_type MoK\a
_diffrn_radiation_wavelength 0.71073
_diffrn_reflns_av_R_equivalents 0.0507
_diffrn_reflns_av_sigmaI/netI 0.0398
_diffrn_reflns_limit_h_max 19
_diffrn_reflns_limit_h_min -19
_diffrn_reflns_limit_k_max 9
_diffrn_reflns_limit_k_min -9
_diffrn_reflns_limit_l_max 22
_diffrn_reflns_limit_l_min -23
_diffrn_reflns_number 29812
_diffrn_reflns_theta_full 27.48
_diffrn_reflns_theta_max 27.48
_diffrn_reflns_theta_min 2.99
_exptl_absorpt_coefficient_mu 0.067
_exptl_crystal_density_diffrn 1.159
_exptl_crystal_density_method 'not measured'
_exptl_crystal_F_000 744
_refine_diff_density_max 0.205
_refine_diff_density_min -0.169
_refine_diff_density_rms 0.036
_refine_ls_extinction_coef 0.027(4)
_refine_ls_extinction_expression Fc^*^=kFc[1+0.001xFc^2^\l^3^/sin(2\q)]^-1/4^
_refine_ls_extinction_method SHELXL
_refine_ls_goodness_of_fit_ref 0.942
_refine_ls_hydrogen_treatment mixed
_refine_ls_matrix_type full
_refine_ls_number_parameters 253
_refine_ls_number_reflns 4563
_refine_ls_number_restraints 0
_refine_ls_restrained_S_all 0.942
_refine_ls_R_factor_all 0.0574
_refine_ls_R_factor_gt 0.0450
_refine_ls_shift/su_max 0.000
_refine_ls_shift/su_mean 0.000
_refine_ls_structure_factor_coef Fsqd
_refine_ls_weighting_details 'calc w=1/[\s^2^(Fo^2^)+(0.1078P)^2^+0.1785P] where P=(Fo^2^+2Fc^2^)/3'
_refine_ls_weighting_scheme calc
_refine_ls_wR_factor_gt 0.1417
_refine_ls_wR_factor_ref 0.1620
_reflns_number_gt 3440
_reflns_number_total 4563
_reflns_threshold_expression >2sigma(I)
_cod_data_source_file c4cc10322j2.cif
_cod_data_source_block zj
_cod_database_code 7116832

loop_
_symmetry_equiv_pos_as_xyz
'x, y, z'
'-x+1/2, y+1/2, -z+1/2'
'-x, -y, -z'
'x-1/2, -y-1/2, z-1/2'

loop_
_atom_site_label
_atom_site_type_symbol
_atom_site_fract_x
_atom_site_fract_y
_atom_site_fract_z
_atom_site_U_iso_or_equiv
_atom_site_adp_type
_atom_site_occupancy
_atom_site_symmetry_multiplicity
_atom_site_calc_flag
_atom_site_refinement_flags
N1 N 0.22277(7) -0.06557(15) 0.10695(6) 0.0490(3) Uani 1 1 d .
C8 C 0.12445(8) 0.07490(17) 0.17024(6) 0.0448(3) Uani 1 1 d .
C11 C 0.28326(9) -0.11139(17) 0.05491(7) 0.0486(3) Uani 1 1 d .
C9 C 0.15727(9) -0.08147(18) 0.21170(7) 0.0491(3) Uani 1 1 d .
C10 C 0.21687(9) -0.16172(19) 0.17178(7) 0.0531(3) Uani 1 1 d .
H10A H 0.2490 -0.2660 0.1860 0.064 Uiso 1 1 calc R
C1 C 0.15503(9) 0.21372(17) 0.04367(7) 0.0498(3) Uani 1 1 d .
C17 C 0.06358(8) 0.21388(18) 0.19482(6) 0.0470(3) Uani 1 1 d .
C19 C -0.02143(8) 0.15127(18) 0.21931(7) 0.0487(3) Uani 1 1 d .
C7 C 0.16561(8) 0.08129(16) 0.10539(7) 0.0450(3) Uani 1 1 d .
C20 C -0.06197(9) 0.2437(2) 0.27413(8) 0.0597(4) Uani 1 1 d .
H20A H -0.0353 0.3473 0.2960 0.072 Uiso 1 1 calc R
C16 C 0.25942(10) -0.10240(19) -0.02148(7) 0.0551(3) Uani 1 1 d .
H16A H 0.2025 -0.0672 -0.0403 0.066 Uiso 1 1 calc R
C25 C 0.13423(11) -0.1447(2) 0.28612(8) 0.0632(4) Uani 1 1 d .
H25A H 0.1662 -0.2541 0.3002 0.095 Uiso 1 1 calc R
H25B H 0.0718 -0.1681 0.2829 0.095 Uiso 1 1 calc R
H25C H 0.1499 -0.0524 0.3229 0.095 Uiso 1 1 calc R
C12 C 0.36735(10) -0.1664(2) 0.08210(8) 0.0619(4) Uani 1 1 d .
H12A H 0.3839 -0.1723 0.1334 0.074 Uiso 1 1 calc R
C15 C 0.32105(11) -0.1462(2) -0.06969(8) 0.0620(4) Uani 1 1 d .
H15A H 0.3049 -0.1382 -0.1210 0.074 Uiso 1 1 calc R
C18 C 0.08501(12) 0.3893(2) 0.19507(8) 0.0618(4) Uani 1 1 d .
C14 C 0.40581(11) -0.2015(2) -0.04368(9) 0.0620(4) Uani 1 1 d .
C24 C -0.06378(9) -0.0015(2) 0.18823(8) 0.0600(4) Uani 1 1 d .
H24A H -0.0382 -0.0664 0.1519 0.072 Uiso 1 1 calc R
C6 C 0.22735(12) 0.3072(2) 0.02162(9) 0.0638(4) Uani 1 1 d .
H6A H 0.2837 0.2862 0.0459 0.077 Uiso 1 1 calc R
C21 C -0.14073(11) 0.1840(3) 0.29635(10) 0.0732(5) Uani 1 1 d .
H21A H -0.1663 0.2469 0.3332 0.088 Uiso 1 1 calc R
C2 C 0.07161(11) 0.2476(2) 0.00668(8) 0.0641(4) Uani 1 1 d .
H2A H 0.0227 0.1859 0.0205 0.077 Uiso 1 1 calc R
C22 C -0.18173(10) 0.0318(3) 0.26429(10) 0.0780(5) Uani 1 1 d .
H22A H -0.2349 -0.0086 0.2792 0.094 Uiso 1 1 calc R
C23 C -0.14315(10) -0.0594(3) 0.21003(10) 0.0736(5) Uani 1 1 d .
H23A H -0.1708 -0.1615 0.1877 0.088 Uiso 1 1 calc R
C13 C 0.42735(11) -0.2130(3) 0.03280(9) 0.0693(4) Uani 1 1 d .
H13A H 0.4835 -0.2530 0.0517 0.083 Uiso 1 1 calc R
C4 C 0.1328(2) 0.4643(3) -0.07233(10) 0.0971(7) Uani 1 1 d .
H4A H 0.1253 0.5483 -0.1111 0.117 Uiso 1 1 calc R
C3 C 0.06115(16) 0.3733(3) -0.05099(9) 0.0865(6) Uani 1 1 d .
H3A H 0.0050 0.3961 -0.0754 0.104 Uiso 1 1 calc R
C5 C 0.21555(18) 0.4309(2) -0.03614(10) 0.0875(6) Uani 1 1 d .
H5A H 0.2642 0.4922 -0.0507 0.105 Uiso 1 1 calc R
C26 C 0.47220(13) -0.2502(3) -0.09639(11) 0.0862(6) Uani 1 1 d .
H26A H 0.5271 -0.2846 -0.0681 0.129 Uiso 1 1 calc R
H26B H 0.4818 -0.1473 -0.1272 0.129 Uiso 1 1 calc R
H26C H 0.4500 -0.3499 -0.1274 0.129 Uiso 1 1 calc R
H18A H 0.1429(12) 0.432(2) 0.1797(8) 0.064(4) Uiso 1 1 d .
H18B H 0.0400(12) 0.477(3) 0.2102(10) 0.078(5) Uiso 1 1 d .

loop_
_atom_site_aniso_label
_atom_site_aniso_U_11
_atom_site_aniso_U_22
_atom_site_aniso_U_33
_atom_site_aniso_U_23
_atom_site_aniso_U_13
_atom_site_aniso_U_12
N1 0.0483(6) 0.0544(6) 0.0471(6) 0.0079(4) 0.0169(4) 0.0064(4)
C8 0.0413(6) 0.0507(6) 0.0433(6) 0.0007(5) 0.0091(5) -0.0005(5)
C11 0.0507(7) 0.0491(6) 0.0484(6) 0.0029(5) 0.0167(5) 0.0020(5)
C9 0.0466(7) 0.0558(7) 0.0467(6) 0.0068(5) 0.0133(5) -0.0002(5)
C10 0.0533(8) 0.0560(7) 0.0522(7) 0.0140(6) 0.0160(5) 0.0084(6)
C1 0.0639(8) 0.0460(6) 0.0410(6) 0.0004(5) 0.0124(5) 0.0055(5)
C17 0.0481(7) 0.0532(7) 0.0399(6) -0.0026(5) 0.0064(5) 0.0030(5)
C19 0.0427(6) 0.0597(7) 0.0433(6) -0.0018(5) 0.0032(5) 0.0067(5)
C7 0.0447(6) 0.0483(6) 0.0429(6) 0.0038(5) 0.0093(5) 0.0017(5)
C20 0.0516(8) 0.0721(9) 0.0562(8) -0.0094(7) 0.0097(6) 0.0109(6)
C16 0.0601(8) 0.0554(7) 0.0511(7) 0.0007(6) 0.0119(6) 0.0051(6)
C25 0.0660(9) 0.0739(9) 0.0533(8) 0.0151(7) 0.0220(6) 0.0050(7)
C12 0.0524(8) 0.0811(10) 0.0540(7) 0.0018(7) 0.0144(6) 0.0069(7)
C15 0.0806(11) 0.0592(8) 0.0496(7) -0.0024(6) 0.0219(7) -0.0010(7)
C18 0.0708(10) 0.0564(8) 0.0595(8) -0.0041(6) 0.0128(7) -0.0003(7)
C14 0.0653(9) 0.0622(8) 0.0637(8) -0.0086(7) 0.0296(7) -0.0046(7)
C24 0.0488(8) 0.0730(9) 0.0590(7) -0.0106(7) 0.0092(6) -0.0013(6)
C6 0.0832(11) 0.0548(8) 0.0564(8) 0.0029(6) 0.0207(7) -0.0068(7)
C21 0.0518(9) 0.1010(13) 0.0695(9) -0.0067(9) 0.0185(7) 0.0186(8)
C2 0.0751(10) 0.0657(9) 0.0517(8) -0.0003(7) 0.0081(7) 0.0191(7)
C22 0.0422(8) 0.1115(14) 0.0824(11) 0.0045(10) 0.0164(7) 0.0033(8)
C23 0.0483(8) 0.0893(11) 0.0835(11) -0.0101(9) 0.0087(7) -0.0105(7)
C13 0.0506(8) 0.0878(11) 0.0720(9) -0.0057(8) 0.0183(7) 0.0067(7)
C4 0.169(2) 0.0649(10) 0.0613(10) 0.0209(8) 0.0313(12) 0.0369(13)
C3 0.1197(17) 0.0835(12) 0.0555(9) 0.0079(8) 0.0059(9) 0.0464(11)
C5 0.142(2) 0.0553(9) 0.0724(11) 0.0105(8) 0.0430(12) -0.0042(10)
C26 0.0846(13) 0.0935(13) 0.0896(12) -0.0181(10) 0.0499(10) -0.0052(10)

loop_
_atom_type_symbol
_atom_type_description
_atom_type_scat_dispersion_real
_atom_type_scat_dispersion_imag
_atom_type_scat_source
C C 0.0033 0.0016 'International Tables Vol C Tables 4.2.6.8 and 6.1.1.4'
H H 0.0000 0.0000 'International Tables Vol C Tables 4.2.6.8 and 6.1.1.4'
N N 0.0061 0.0033 'International Tables Vol C Tables 4.2.6.8 and 6.1.1.4'

loop_
_geom_angle_atom_site_label_1
_geom_angle_atom_site_label_2
_geom_angle_atom_site_label_3
_geom_angle
C10 N1 C7 108.48(10)
C10 N1 C11 123.01(11)
C7 N1 C11 128.40(10)
C7 C8 C9 107.61(11)
C7 C8 C17 125.84(11)
C9 C8 C17 126.35(11)
C12 C11 C16 119.66(13)
C12 C11 N1 118.56(12)
C16 C11 N1 121.77(12)
C10 C9 C8 106.78(11)
C10 C9 C25 125.33(13)
C8 C9 C25 127.87(12)
C9 C10 N1 109.75(12)
C2 C1 C6 118.87(13)
C2 C1 C7 119.77(13)
C6 C1 C7 121.36(13)
C18 C17 C8 120.67(13)
C18 C17 C19 121.37(13)
C8 C17 C19 117.97(11)
C24 C19 C20 117.33(13)
C24 C19 C17 120.87(11)
C20 C19 C17 121.81(13)
C8 C7 N1 107.38(10)
C8 C7 C1 129.53(11)
N1 C7 C1 123.09(11)
C21 C20 C19 121.18(15)
C11 C16 C15 119.50(14)
C11 C12 C13 119.81(14)
C16 C15 C14 121.84(14)
C13 C14 C15 117.51(13)
C13 C14 C26 120.94(16)
C15 C14 C26 121.54(15)
C23 C24 C19 121.26(14)
C5 C6 C1 120.17(18)
C20 C21 C22 120.33(15)
C1 C2 C3 120.02(18)
C23 C22 C21 119.17(16)
C22 C23 C24 120.72(17)
C14 C13 C12 121.65(15)
C3 C4 C5 119.61(16)
C4 C3 C2 120.63(19)
C4 C5 C6 120.7(2)

loop_
_geom_bond_atom_site_label_1
_geom_bond_atom_site_label_2
_geom_bond_distance
N1 C10 1.3769(16)
N1 C7 1.3855(16)
N1 C11 1.4265(16)
C8 C7 1.3873(16)
C8 C9 1.4306(18)
C8 C17 1.4808(17)
C11 C12 1.377(2)
C11 C16 1.3834(18)
C9 C10 1.3549(18)
C9 C25 1.4976(17)
C1 C2 1.386(2)
C1 C6 1.393(2)
C1 C7 1.4733(17)
C17 C18 1.332(2)
C17 C19 1.4860(18)
C19 C24 1.382(2)
C19 C20 1.3987(18)
C20 C21 1.377(2)
C16 C15 1.3863(19)
C12 C13 1.387(2)
C15 C14 1.381(2)
C14 C13 1.381(2)
C14 C26 1.506(2)
C24 C23 1.379(2)
C6 C5 1.378(2)
C21 C22 1.377(3)
C2 C3 1.387(2)
C22 C23 1.371(2)
C4 C3 1.371(3)
C4 C5 1.372(3)
